data_7224537
loop_
_publ_author_name
'Guo, Xianmin'
'Yan, Yongnian'
'Guo, Huadong'
'Qi, Yanjuan'
'Liu, Chunming'

_publ_section_title
;
 Seven entangled coordination polymers assembled from triphenylamine-based
 bisimidazole and dicarboxylates: interpenetration, self-penetration and
 mixed entanglement
;
_journal_issue 14
_journal_name_full CrystEngComm
_journal_page_first 2546
_journal_paper_doi 10.1039/C6CE00102E
_journal_volume 18
_journal_year 2016
_chemical_formula_moiety 'C64 H46 N10 O8 Zn2'
_chemical_formula_sum 'C64 H46 N10 O8 Zn2'
_chemical_formula_weight 1213.85
_chemical_melting_point ?
_chemical_name_systematic
;
 ?
;
_space_group_IT_number 2
_symmetry_cell_setting triclinic
_symmetry_space_group_name_Hall '-P 1'
_symmetry_space_group_name_H-M 'P -1'
_atom_sites_solution_hydrogens geom
_atom_sites_solution_primary direct
_atom_sites_solution_secondary difmap
_audit_creation_method SHELXL-97
_audit_update_record
;
2016-01-13 deposited with the CCDC.
2016-03-07 downloaded from the CCDC.
;
_cell_angle_alpha 98.310(14)
_cell_angle_beta 99.091(14)
_cell_angle_gamma 91.291(14)
_cell_formula_units_Z 1
_cell_length_a 10.015(7)
_cell_length_b 11.864(9)
_cell_length_c 12.319(9)
_cell_measurement_reflns_used 7043
_cell_measurement_temperature 293(2)
_cell_measurement_theta_max 26.02
_cell_measurement_theta_min 1.61
_cell_volume 1428.6(18)
_computing_cell_refinement 'Bruker SMART'
_computing_data_collection 'Bruker SMART'
_computing_data_reduction 'Bruker SAINT'
_computing_molecular_graphics SHELXP-97
_computing_publication_material SHELXTL
_computing_structure_refinement 'SHELXL-97 (Sheldrick, 1997)'
_computing_structure_solution 'SHELXS-97 (Sheldrick, 1990)'
_diffrn_ambient_temperature 293(2)
_diffrn_detector_area_resol_mean 9.00cm
_diffrn_measured_fraction_theta_full 0.982
_diffrn_measured_fraction_theta_max 0.982
_diffrn_measurement_device_type 'CCD area detector'
_diffrn_measurement_method 'phi and omega scans'
_diffrn_radiation_monochromator graphite
_diffrn_radiation_source 'fine-focus sealed tube'
_diffrn_radiation_type MoK\a
_diffrn_radiation_wavelength 0.71073
_diffrn_reflns_av_R_equivalents 0.0187
_diffrn_reflns_av_sigmaI/netI 0.0422
_diffrn_reflns_limit_h_max 13
_diffrn_reflns_limit_h_min -10
_diffrn_reflns_limit_k_max 15
_diffrn_reflns_limit_k_min -15
_diffrn_reflns_limit_l_max 15
_diffrn_reflns_limit_l_min -16
_diffrn_reflns_number 10597
_diffrn_reflns_theta_full 28.39
_diffrn_reflns_theta_max 28.39
_diffrn_reflns_theta_min 1.69
_diffrn_standards_decay_% none
_diffrn_standards_interval_count none
_diffrn_standards_interval_time none
_diffrn_standards_number none
_exptl_absorpt_coefficient_mu 0.906
_exptl_absorpt_correction_T_max 0.821
_exptl_absorpt_correction_T_min 0.794
_exptl_absorpt_correction_type empirical
_exptl_absorpt_process_details SADABS
_exptl_crystal_colour colorless
_exptl_crystal_density_diffrn 1.411
_exptl_crystal_density_method 'not measured'
_exptl_crystal_description block
_exptl_crystal_F_000 624
_exptl_crystal_size_max 0.26
_exptl_crystal_size_mid 0.24
_exptl_crystal_size_min 0.22
_refine_diff_density_max 0.484
_refine_diff_density_min -0.376
_refine_diff_density_rms 0.114
_refine_ls_extinction_method none
_refine_ls_goodness_of_fit_ref 1.106
_refine_ls_hydrogen_treatment constr
_refine_ls_matrix_type full
_refine_ls_number_parameters 379
_refine_ls_number_reflns 7043
_refine_ls_number_restraints 0
_refine_ls_restrained_S_all 1.106
_refine_ls_R_factor_all 0.0606
_refine_ls_R_factor_gt 0.0383
_refine_ls_shift/su_max 0.000
_refine_ls_shift/su_mean 0.000
_refine_ls_structure_factor_coef Fsqd
_refine_ls_weighting_details 'calc w=1/[\s^2^(Fo^2^)+(0.0611P)^2^+0.0000P] where P=(Fo^2^+2Fc^2^)/3'
_refine_ls_weighting_scheme calc
_refine_ls_wR_factor_gt 0.0976
_refine_ls_wR_factor_ref 0.1168
_reflns_number_gt 5358
_reflns_number_total 7043
_reflns_threshold_expression >2sigma(I)
_cod_data_source_file c6ce00102e2.cif
_cod_data_source_block 3
_cod_depositor_comments
;
The following automatic conversions were performed:

'_chemical_melting_point' value 'not measured' was changed to '?' -
the value is undefined or not given.

Automatic conversion script
Id: cif_fix_values 4268 2015-11-12 08:31:59Z antanas 

 Adding full bibliography for 7224535--7224541.cif.
;
_cod_original_cell_volume 1428.5(18)
_cod_original_sg_symbol_H-M p-1
_cod_database_code 7224537

loop_
_symmetry_equiv_pos_as_xyz
'x, y, z'
'-x, -y, -z'

loop_
_atom_site_label
_atom_site_type_symbol
_atom_site_fract_x
_atom_site_fract_y
_atom_site_fract_z
_atom_site_U_iso_or_equiv
_atom_site_adp_type
_atom_site_occupancy
_atom_site_symmetry_multiplicity
_atom_site_calc_flag
_atom_site_refinement_flags
C1 C 0.9488(2) 0.23840(18) 0.06660(18) 0.0328(5) Uani 1 1 d .
C2 C 0.9772(2) 0.11490(18) 0.03458(17) 0.0298(4) Uani 1 1 d .
C3 C 0.9025(2) 0.02793(18) 0.06718(18) 0.0333(5) Uani 1 1 d .
H3 H 0.8373 0.0464 0.1120 0.040 Uiso 1 1 calc R
C4 C 0.9254(2) -0.08492(19) 0.03295(19) 0.0333(5) Uani 1 1 d .
H4 H 0.8754 -0.1419 0.0551 0.040 Uiso 1 1 calc R
C5 C 0.6708(2) 0.5039(2) 0.3299(2) 0.0398(5) Uani 1 1 d .
C6 C 0.5829(2) 0.50194(19) 0.41857(18) 0.0338(5) Uani 1 1 d .
C7 C 0.5137(2) 0.4014(2) 0.4276(2) 0.0389(5) Uani 1 1 d .
H7 H 0.5223 0.3352 0.3791 0.047 Uiso 1 1 calc R
C8 C 0.4318(2) 0.3995(2) 0.5084(2) 0.0408(5) Uani 1 1 d .
H8 H 0.3864 0.3318 0.5139 0.049 Uiso 1 1 calc R
C9 C 1.0450(4) 0.5138(3) 0.3658(3) 0.0693(10) Uani 1 1 d .
H9 H 1.0254 0.4596 0.4092 0.083 Uiso 1 1 calc R
C10 C 1.1329(4) 0.6039(3) 0.4008(3) 0.0697(10) Uani 1 1 d .
H10 H 1.1838 0.6237 0.4713 0.084 Uiso 1 1 calc R
C11 C 1.0442(2) 0.6034(2) 0.2268(2) 0.0386(5) Uani 1 1 d .
H11 H 1.0250 0.6244 0.1563 0.046 Uiso 1 1 calc R
C12 C 1.2187(2) 0.7576(2) 0.3047(2) 0.0380(5) Uani 1 1 d .
C13 C 1.1895(3) 0.8199(2) 0.2181(2) 0.0418(6) Uani 1 1 d .
H13 H 1.1082 0.8056 0.1691 0.050 Uiso 1 1 calc R
C14 C 1.2811(3) 0.9034(2) 0.2040(2) 0.0435(6) Uani 1 1 d .
H14 H 1.2622 0.9429 0.1439 0.052 Uiso 1 1 calc R
C15 C 1.4005(3) 0.9292(2) 0.2781(2) 0.0443(6) Uani 1 1 d .
C16 C 1.4226(3) 0.8720(3) 0.3691(3) 0.0610(9) Uani 1 1 d .
H16 H 1.4991 0.8916 0.4227 0.073 Uiso 1 1 calc R
C17 C 1.3337(3) 0.7867(3) 0.3822(2) 0.0581(8) Uani 1 1 d .
H17 H 1.3513 0.7487 0.4435 0.070 Uiso 1 1 calc R
C18 C 1.4527(2) 1.1049(2) 0.2063(2) 0.0433(6) Uani 1 1 d .
C19 C 1.3467(3) 1.1668(2) 0.2393(2) 0.0447(6) Uani 1 1 d .
H19 H 1.3021 1.1446 0.2940 0.054 Uiso 1 1 calc R
C20 C 1.3069(3) 1.2618(2) 0.1911(2) 0.0445(6) Uani 1 1 d .
H20 H 1.2349 1.3028 0.2126 0.053 Uiso 1 1 calc R
C21 C 1.3745(2) 1.2950(2) 0.1113(2) 0.0400(5) Uani 1 1 d .
C22 C 1.4779(3) 1.2328(2) 0.0753(3) 0.0561(7) Uani 1 1 d .
H22 H 1.5217 1.2551 0.0202 0.067 Uiso 1 1 calc R
C23 C 1.5159(3) 1.1364(2) 0.1223(3) 0.0570(7) Uani 1 1 d .
H23 H 1.5841 1.0928 0.0973 0.068 Uiso 1 1 calc R
C24 C 1.2937(3) 1.4119(2) -0.0370(2) 0.0439(6) Uani 1 1 d .
H24 H 1.2822 1.3528 -0.0967 0.053 Uiso 1 1 calc R
C25 C 1.2997(3) 1.5778(2) 0.0605(2) 0.0463(6) Uani 1 1 d .
H25 H 1.2926 1.6558 0.0801 0.056 Uiso 1 1 calc R
C26 C 1.3442(3) 1.5053(2) 0.1319(2) 0.0523(7) Uani 1 1 d .
H26 H 1.3721 1.5234 0.2083 0.063 Uiso 1 1 calc R
C27 C 1.6388(3) 0.9962(2) 0.2901(2) 0.0450(6) Uani 1 1 d .
C28 C 1.6911(3) 0.8895(3) 0.2815(3) 0.0612(8) Uani 1 1 d .
H28 H 1.6343 0.8255 0.2527 0.073 Uiso 1 1 calc R
C29 C 1.8276(4) 0.8768(3) 0.3155(3) 0.0737(10) Uani 1 1 d .
H29 H 1.8615 0.8042 0.3114 0.088 Uiso 1 1 calc R
C30 C 1.9125(3) 0.9697(4) 0.3546(3) 0.0759(10) Uani 1 1 d .
H30 H 2.0043 0.9608 0.3770 0.091 Uiso 1 1 calc R
C31 C 1.8620(3) 1.0769(3) 0.3610(3) 0.0676(9) Uani 1 1 d .
H31 H 1.9204 1.1405 0.3872 0.081 Uiso 1 1 calc R
C32 C 1.7257(3) 1.0913(3) 0.3290(2) 0.0538(7) Uani 1 1 d .
H32 H 1.6924 1.1641 0.3335 0.065 Uiso 1 1 calc R
N1 N 0.9880(2) 0.51337(17) 0.25645(17) 0.0425(5) Uani 1 1 d .
N2 N 1.1324(2) 0.66087(17) 0.31089(16) 0.0393(5) Uani 1 1 d .
N3 N 1.4970(2) 1.01018(19) 0.2592(2) 0.0543(6) Uani 1 1 d .
N4 N 1.3399(2) 1.39950(16) 0.06866(17) 0.0397(5) Uani 1 1 d .
N5 N 1.2666(2) 1.51913(16) -0.04531(17) 0.0393(5) Uani 1 1 d .
O1 O 1.00461(18) 0.31296(14) 0.02699(15) 0.0460(4) Uani 1 1 d .
O2 O 0.86206(19) 0.25744(14) 0.13331(15) 0.0480(4) Uani 1 1 d .
O3 O 0.71386(18) 0.40655(15) 0.29330(14) 0.0466(4) Uani 1 1 d .
O4 O 0.6970(2) 0.59408(17) 0.29771(18) 0.0657(6) Uani 1 1 d .
Zn1 Zn 0.82550(3) 0.41611(2) 0.17688(2) 0.03407(10) Uani 1 1 d .

loop_
_atom_site_aniso_label
_atom_site_aniso_U_11
_atom_site_aniso_U_22
_atom_site_aniso_U_33
_atom_site_aniso_U_23
_atom_site_aniso_U_13
_atom_site_aniso_U_12
C1 0.0374(12) 0.0300(11) 0.0311(11) 0.0043(9) 0.0047(9) 0.0112(9)
C2 0.0335(11) 0.0274(10) 0.0283(10) 0.0043(8) 0.0033(9) 0.0095(8)
C3 0.0353(12) 0.0330(12) 0.0355(11) 0.0073(9) 0.0140(9) 0.0110(9)
C4 0.0361(12) 0.0299(11) 0.0364(11) 0.0079(9) 0.0104(9) 0.0051(9)
C5 0.0426(13) 0.0433(14) 0.0379(12) 0.0080(10) 0.0171(10) 0.0089(10)
C6 0.0333(11) 0.0373(12) 0.0329(11) 0.0061(9) 0.0101(9) 0.0106(9)
C7 0.0419(13) 0.0352(12) 0.0395(12) -0.0034(10) 0.0141(10) 0.0051(10)
C8 0.0439(13) 0.0296(12) 0.0508(14) 0.0011(10) 0.0185(11) 0.0009(10)
C9 0.090(2) 0.069(2) 0.0505(17) 0.0301(16) 0.0007(16) -0.0243(18)
C10 0.083(2) 0.078(2) 0.0464(16) 0.0287(16) -0.0079(16) -0.0277(18)
C11 0.0448(13) 0.0366(13) 0.0373(12) 0.0097(10) 0.0114(10) 0.0038(10)
C12 0.0412(13) 0.0347(12) 0.0386(12) 0.0104(10) 0.0033(10) 0.0019(10)
C13 0.0448(14) 0.0369(13) 0.0409(13) 0.0118(11) -0.0066(11) -0.0003(10)
C14 0.0506(14) 0.0371(13) 0.0421(13) 0.0169(11) -0.0046(11) 0.0010(11)
C15 0.0444(14) 0.0339(13) 0.0534(15) 0.0155(11) -0.0037(12) 0.0004(10)
C16 0.0547(17) 0.0609(19) 0.0629(18) 0.0314(16) -0.0219(14) -0.0153(14)
C17 0.0616(18) 0.0594(18) 0.0524(16) 0.0317(14) -0.0129(14) -0.0071(14)
C18 0.0374(13) 0.0324(13) 0.0584(16) 0.0151(11) -0.0044(11) -0.0014(10)
C19 0.0503(15) 0.0379(14) 0.0477(14) 0.0148(11) 0.0062(12) -0.0021(11)
C20 0.0464(14) 0.0359(13) 0.0518(15) 0.0088(11) 0.0076(12) 0.0044(10)
C21 0.0397(13) 0.0310(12) 0.0487(14) 0.0130(10) -0.0010(11) 0.0022(9)
C22 0.0481(15) 0.0560(17) 0.075(2) 0.0345(16) 0.0203(14) 0.0132(13)
C23 0.0469(15) 0.0496(16) 0.084(2) 0.0298(15) 0.0191(15) 0.0156(12)
C24 0.0590(16) 0.0307(12) 0.0425(13) 0.0068(10) 0.0077(12) 0.0081(11)
C25 0.0582(16) 0.0294(12) 0.0511(15) 0.0043(11) 0.0095(12) 0.0069(11)
C26 0.0662(18) 0.0408(15) 0.0463(15) 0.0047(12) -0.0012(13) 0.0071(12)
C27 0.0404(14) 0.0439(14) 0.0502(15) 0.0134(12) -0.0001(11) 0.0044(11)
C28 0.0646(19) 0.0477(17) 0.071(2) 0.0143(15) 0.0046(16) 0.0124(14)
C29 0.068(2) 0.076(2) 0.082(2) 0.020(2) 0.0124(19) 0.0362(19)
C30 0.0493(18) 0.113(3) 0.065(2) 0.017(2) 0.0019(16) 0.030(2)
C31 0.0468(17) 0.088(3) 0.0616(19) 0.0020(18) -0.0013(14) -0.0061(16)
C32 0.0475(15) 0.0504(16) 0.0601(18) 0.0037(14) 0.0026(13) 0.0062(12)
N1 0.0514(12) 0.0391(11) 0.0404(11) 0.0110(9) 0.0138(10) -0.0008(9)
N2 0.0437(11) 0.0408(11) 0.0345(10) 0.0121(9) 0.0044(9) 0.0005(9)
N3 0.0413(12) 0.0424(13) 0.0810(17) 0.0333(12) -0.0063(11) 0.0001(9)
N4 0.0421(11) 0.0310(10) 0.0460(11) 0.0112(9) 0.0026(9) 0.0031(8)
N5 0.0481(12) 0.0307(10) 0.0438(11) 0.0111(9) 0.0160(9) 0.0093(8)
O1 0.0583(11) 0.0293(9) 0.0557(11) 0.0115(8) 0.0200(9) 0.0080(8)
O2 0.0640(11) 0.0294(9) 0.0593(11) 0.0077(8) 0.0340(9) 0.0149(8)
O3 0.0571(11) 0.0389(10) 0.0506(10) 0.0043(8) 0.0306(9) 0.0079(8)
O4 0.0913(16) 0.0484(12) 0.0752(14) 0.0240(11) 0.0517(12) 0.0183(11)
Zn1 0.04444(17) 0.02508(14) 0.03768(16) 0.00779(10) 0.01826(12) 0.00759(10)

loop_
_atom_type_symbol
_atom_type_description
_atom_type_scat_dispersion_real
_atom_type_scat_dispersion_imag
_atom_type_scat_source
C C 0.0033 0.0016 'International Tables Vol C Tables 4.2.6.8 and 6.1.1.4'
H H 0.0000 0.0000 'International Tables Vol C Tables 4.2.6.8 and 6.1.1.4'
N N 0.0061 0.0033 'International Tables Vol C Tables 4.2.6.8 and 6.1.1.4'
O O 0.0106 0.0060 'International Tables Vol C Tables 4.2.6.8 and 6.1.1.4'
Zn Zn 0.2839 1.4301 'International Tables Vol C Tables 4.2.6.8 and 6.1.1.4'

loop_
_geom_angle_atom_site_label_1
_geom_angle_atom_site_label_2
_geom_angle_atom_site_label_3
_geom_angle
_geom_angle_site_symmetry_1
_geom_angle_site_symmetry_3
O1 C1 O2 124.5(2) . .
O1 C1 C2 120.0(2) . .
O2 C1 C2 115.51(19) . .
C4 C2 C3 118.8(2) 2_755 .
C4 C2 C1 120.29(19) 2_755 .
C3 C2 C1 120.88(19) . .
C4 C3 C2 120.2(2) . .
C4 C3 H3 119.9 . .
C2 C3 H3 119.9 . .
C3 C4 C2 121.0(2) . 2_755
C3 C4 H4 119.5 . .
C2 C4 H4 119.5 2_755 .
O4 C5 O3 124.5(2) . .
O4 C5 C6 120.4(2) . .
O3 C5 C6 115.1(2) . .
C7 C6 C8 119.0(2) . 2_666
C7 C6 C5 120.3(2) . .
C8 C6 C5 120.8(2) 2_666 .
C8 C7 C6 120.4(2) . .
C8 C7 H7 119.8 . .
C6 C7 H7 119.8 . .
C7 C8 C6 120.6(2) . 2_666
C7 C8 H8 119.7 . .
C6 C8 H8 119.7 2_666 .
C10 C9 N1 110.2(2) . .
C10 C9 H9 124.9 . .
N1 C9 H9 124.9 . .
C9 C10 N2 106.0(3) . .
C9 C10 H10 127.0 . .
N2 C10 H10 127.0 . .
N1 C11 N2 111.6(2) . .
N1 C11 H11 124.2 . .
N2 C11 H11 124.2 . .
C17 C12 C13 119.1(2) . .
C17 C12 N2 120.7(2) . .
C13 C12 N2 120.1(2) . .
C12 C13 C14 120.1(2) . .
C12 C13 H13 119.9 . .
C14 C13 H13 119.9 . .
C13 C14 C15 121.1(2) . .
C13 C14 H14 119.5 . .
C15 C14 H14 119.5 . .
C14 C15 C16 117.8(2) . .
C14 C15 N3 120.4(2) . .
C16 C15 N3 121.8(2) . .
C17 C16 C15 121.5(2) . .
C17 C16 H16 119.3 . .
C15 C16 H16 119.3 . .
C16 C17 C12 120.1(2) . .
C16 C17 H17 119.9 . .
C12 C17 H17 119.9 . .
C19 C18 C23 119.6(2) . .
C19 C18 N3 120.1(2) . .
C23 C18 N3 120.3(2) . .
C18 C19 C20 120.2(2) . .
C18 C19 H19 119.9 . .
C20 C19 H19 119.9 . .
C21 C20 C19 119.5(2) . .
C21 C20 H20 120.2 . .
C19 C20 H20 120.2 . .
C20 C21 C22 121.0(2) . .
C20 C21 N4 119.0(2) . .
C22 C21 N4 119.9(2) . .
C21 C22 C23 119.3(3) . .
C21 C22 H22 120.4 . .
C23 C22 H22 120.4 . .
C18 C23 C22 120.2(3) . .
C18 C23 H23 119.9 . .
C22 C23 H23 119.9 . .
N5 C24 N4 111.1(2) . .
N5 C24 H24 124.5 . .
N4 C24 H24 124.5 . .
C26 C25 N5 109.9(2) . .
C26 C25 H25 125.0 . .
N5 C25 H25 125.0 . .
C25 C26 N4 105.9(2) . .
C25 C26 H26 127.0 . .
N4 C26 H26 127.0 . .
C28 C27 C32 119.2(3) . .
C28 C27 N3 121.0(2) . .
C32 C27 N3 119.8(2) . .
C27 C28 C29 120.5(3) . .
C27 C28 H28 119.8 . .
C29 C28 H28 119.8 . .
C30 C29 C28 120.4(3) . .
C30 C29 H29 119.8 . .
C28 C29 H29 119.8 . .
C29 C30 C31 119.7(3) . .
C29 C30 H30 120.2 . .
C31 C30 H30 120.2 . .
C30 C31 C32 120.8(3) . .
C30 C31 H31 119.6 . .
C32 C31 H31 119.6 . .
C31 C32 C27 119.5(3) . .
C31 C32 H32 120.3 . .
C27 C32 H32 120.3 . .
C11 N1 C9 105.1(2) . .
C11 N1 Zn1 128.64(17) . .
C9 N1 Zn1 124.87(17) . .
C11 N2 C10 107.0(2) . .
C11 N2 C12 126.1(2) . .
C10 N2 C12 126.7(2) . .
C15 N3 C18 119.7(2) . .
C15 N3 C27 120.7(2) . .
C18 N3 C27 119.6(2) . .
C24 N4 C26 107.4(2) . .
C24 N4 C21 127.4(2) . .
C26 N4 C21 125.2(2) . .
C24 N5 C25 105.6(2) . .
C24 N5 Zn1 128.66(18) . 2_775
C25 N5 Zn1 125.27(17) . 2_775
C1 O2 Zn1 116.17(15) . .
C5 O3 Zn1 112.57(15) . .
O2 Zn1 O3 102.23(7) . .
O2 Zn1 N5 110.00(9) . 2_775
O3 Zn1 N5 114.47(9) . 2_775
O2 Zn1 N1 114.34(9) . .
O3 Zn1 N1 103.64(9) . .
N5 Zn1 N1 111.77(9) 2_775 .

loop_
_geom_bond_atom_site_label_1
_geom_bond_atom_site_label_2
_geom_bond_distance
_geom_bond_site_symmetry_2
C1 O1 1.234(3) .
C1 O2 1.289(3) .
C1 C2 1.507(3) .
C2 C4 1.398(3) 2_755
C2 C3 1.402(3) .
C3 C4 1.380(3) .
C3 H3 0.9300 .
C4 C2 1.398(3) 2_755
C4 H4 0.9300 .
C5 O4 1.230(3) .
C5 O3 1.288(3) .
C5 C6 1.509(3) .
C6 C7 1.393(3) .
C6 C8 1.394(3) 2_666
C7 C8 1.389(3) .
C7 H7 0.9300 .
C8 C6 1.394(3) 2_666
C8 H8 0.9300 .
C9 C10 1.345(4) .
C9 N1 1.376(4) .
C9 H9 0.9300 .
C10 N2 1.378(3) .
C10 H10 0.9300 .
C11 N1 1.319(3) .
C11 N2 1.340(3) .
C11 H11 0.9300 .
C12 C17 1.377(4) .
C12 C13 1.382(3) .
C12 N2 1.439(3) .
C13 C14 1.383(3) .
C13 H13 0.9300 .
C14 C15 1.384(3) .
C14 H14 0.9300 .
C15 C16 1.384(3) .
C15 N3 1.416(3) .
C16 C17 1.376(4) .
C16 H16 0.9300 .
C17 H17 0.9300 .
C18 C19 1.384(4) .
C18 C23 1.385(4) .
C18 N3 1.424(3) .
C19 C20 1.386(3) .
C19 H19 0.9300 .
C20 C21 1.375(4) .
C20 H20 0.9300 .
C21 C22 1.378(4) .
C21 N4 1.443(3) .
C22 C23 1.389(4) .
C22 H22 0.9300 .
C23 H23 0.9300 .
C24 N5 1.322(3) .
C24 N4 1.341(3) .
C24 H24 0.9300 .
C25 C26 1.350(4) .
C25 N5 1.373(3) .
C25 H25 0.9300 .
C26 N4 1.375(3) .
C26 H26 0.9300 .
C27 C28 1.378(4) .
C27 C32 1.388(4) .
C27 N3 1.431(3) .
C28 C29 1.383(4) .
C28 H28 0.9300 .
C29 C30 1.358(5) .
C29 H29 0.9300 .
C30 C31 1.376(5) .
C30 H30 0.9300 .
C31 C32 1.382(4) .
C31 H31 0.9300 .
C32 H32 0.9300 .
N1 Zn1 2.006(2) .
N5 Zn1 1.997(2) 2_775
O2 Zn1 1.941(2) .
O3 Zn1 1.9667(19) .
Zn1 N5 1.997(2) 2_775

loop_
_geom_torsion_atom_site_label_1
_geom_torsion_atom_site_label_2
_geom_torsion_atom_site_label_3
_geom_torsion_atom_site_label_4
_geom_torsion
_geom_torsion_site_symmetry_1
_geom_torsion_site_symmetry_4
O1 C1 C2 C4 5.1(3) . 2_755
O2 C1 C2 C4 -176.8(2) . 2_755
O1 C1 C2 C3 -171.8(2) . .
O2 C1 C2 C3 6.3(3) . .
C4 C2 C3 C4 0.1(4) 2_755 .
C1 C2 C3 C4 177.0(2) . .
C2 C3 C4 C2 -0.1(4) . 2_755
O4 C5 C6 C7 156.9(3) . .
O3 C5 C6 C7 -23.2(3) . .
O4 C5 C6 C8 -22.2(4) . 2_666
O3 C5 C6 C8 157.6(2) . 2_666
C8 C6 C7 C8 -0.3(4) 2_666 .
C5 C6 C7 C8 -179.5(2) . .
C6 C7 C8 C6 0.3(4) . 2_666
N1 C9 C10 N2 -0.6(4) . .
C17 C12 C13 C14 5.9(4) . .
N2 C12 C13 C14 -171.7(2) . .
C12 C13 C14 C15 -2.4(4) . .
C13 C14 C15 C16 -2.6(4) . .
C13 C14 C15 N3 176.3(3) . .
C14 C15 C16 C17 4.4(5) . .
N3 C15 C16 C17 -174.6(3) . .
C15 C16 C17 C12 -1.0(5) . .
C13 C12 C17 C16 -4.2(5) . .
N2 C12 C17 C16 173.4(3) . .
C23 C18 C19 C20 -2.0(4) . .
N3 C18 C19 C20 177.4(2) . .
C18 C19 C20 C21 -0.8(4) . .
C19 C20 C21 C22 2.6(4) . .
C19 C20 C21 N4 -174.7(2) . .
C20 C21 C22 C23 -1.4(5) . .
N4 C21 C22 C23 175.9(3) . .
C19 C18 C23 C22 3.2(4) . .
N3 C18 C23 C22 -176.2(3) . .
C21 C22 C23 C18 -1.6(5) . .
N5 C25 C26 N4 0.7(3) . .
C32 C27 C28 C29 2.5(5) . .
N3 C27 C28 C29 -177.6(3) . .
C27 C28 C29 C30 -1.9(5) . .
C28 C29 C30 C31 0.3(6) . .
C29 C30 C31 C32 0.6(5) . .
C30 C31 C32 C27 0.1(5) . .
C28 C27 C32 C31 -1.6(5) . .
N3 C27 C32 C31 178.5(3) . .
N2 C11 N1 C9 -0.4(3) . .
N2 C11 N1 Zn1 166.59(17) . .
C10 C9 N1 C11 0.6(4) . .
C10 C9 N1 Zn1 -167.0(3) . .
N1 C11 N2 C10 0.0(3) . .
N1 C11 N2 C12 174.9(2) . .
C9 C10 N2 C11 0.4(4) . .
C9 C10 N2 C12 -174.4(3) . .
C17 C12 N2 C11 -158.6(3) . .
C13 C12 N2 C11 19.0(4) . .
C17 C12 N2 C10 15.3(4) . .
C13 C12 N2 C10 -167.1(3) . .
C14 C15 N3 C18 33.1(4) . .
C16 C15 N3 C18 -148.0(3) . .
C14 C15 N3 C27 -145.3(3) . .
C16 C15 N3 C27 33.6(4) . .
C19 C18 N3 C15 45.8(4) . .
C23 C18 N3 C15 -134.8(3) . .
C19 C18 N3 C27 -135.9(3) . .
C23 C18 N3 C27 43.6(4) . .
C28 C27 N3 C15 35.2(4) . .
C32 C27 N3 C15 -144.9(3) . .
C28 C27 N3 C18 -143.2(3) . .
C32 C27 N3 C18 36.7(4) . .
N5 C24 N4 C26 -0.7(3) . .
N5 C24 N4 C21 177.1(2) . .
C25 C26 N4 C24 0.0(3) . .
C25 C26 N4 C21 -177.8(2) . .
C20 C21 N4 C24 -120.2(3) . .
C22 C21 N4 C24 62.5(4) . .
C20 C21 N4 C26 57.1(3) . .
C22 C21 N4 C26 -120.1(3) . .
N4 C24 N5 C25 1.1(3) . .
N4 C24 N5 Zn1 -171.57(16) . 2_775
C26 C25 N5 C24 -1.1(3) . .
C26 C25 N5 Zn1 171.89(19) . 2_775
O1 C1 O2 Zn1 -2.6(3) . .
C2 C1 O2 Zn1 179.35(13) . .
O4 C5 O3 Zn1 -0.9(3) . .
C6 C5 O3 Zn1 179.25(15) . .
C1 O2 Zn1 O3 -171.53(17) . .
C1 O2 Zn1 N5 66.47(19) . 2_775
C1 O2 Zn1 N1 -60.25(19) . .
C5 O3 Zn1 O2 -176.11(17) . .
C5 O3 Zn1 N5 -57.22(19) . 2_775
C5 O3 Zn1 N1 64.77(19) . .
C11 N1 Zn1 O2 119.0(2) . .
C9 N1 Zn1 O2 -76.5(3) . .
C11 N1 Zn1 O3 -130.6(2) . .
C9 N1 Zn1 O3 34.0(3) . .
C11 N1 Zn1 N5 -6.8(2) . 2_775
C9 N1 Zn1 N5 157.7(2) . 2_775
